data_2213525
loop_
_publ_author_name
'Yun-Qian Zhang'
'Xin Xiao'
'Sai-Feng Xue'
'Qian-Jiang Zhu'
'Zhu Tao'

_publ_section_title
;
 <i>N</i>,<i>N</i>'-Bis(3-pyridiniomethyl)-4,4'-benzidinediium
 tetrachloride dihydrate
;
_journal_coeditor_code RZ2128
_journal_issue 5
_journal_name_full 'Acta Crystallographica Section E'
_journal_page_first o2625
_journal_page_last o2626
_journal_paper_doi 10.1107/S1600536807017795
_journal_volume 63
_journal_year 2007
_chemical_formula_iupac 'C24 H26 N4 4+, 4Cl -, 2H2 O'
_chemical_formula_moiety 'C24 H26 N4 4+, 4(Cl -), 2(H2 O)'
_chemical_formula_sum 'C24 H30 Cl4 N4 O2'
_chemical_formula_weight 548.32
_chemical_name_systematic
;
N,N'-Bis(3-pyridiniomethyl)-4,4'-benzidinediium tetrachloride dihydrate
;
_space_group_IT_number 2
_symmetry_cell_setting triclinic
_symmetry_space_group_name_Hall '-P 1'
_symmetry_space_group_name_H-M 'P -1'
_atom_sites_solution_hydrogens geom
_atom_sites_solution_primary direct
_atom_sites_solution_secondary difmap
_audit_creation_method SHELXL-97
_cell_angle_alpha 63.838(3)
_cell_angle_beta 78.558(3)
_cell_angle_gamma 70.586(3)
_cell_formula_units_Z 1
_cell_length_a 8.9764(17)
_cell_length_b 9.1437(18)
_cell_length_c 9.5321(18)
_cell_measurement_reflns_used 2395
_cell_measurement_temperature 273(2)
_cell_measurement_theta_max 25.4
_cell_measurement_theta_min 2.4
_cell_volume 661.0(2)
_computing_cell_refinement 'SAINT (Bruker, 2002)'
_computing_data_collection 'SMART (Bruker, 2002)'
_computing_data_reduction SAINT
_computing_molecular_graphics 'ORTEP-3 for Windows (Farrugia, 1997)'
_computing_publication_material 'WinGX (Farrugia, 1999)'
_computing_structure_refinement 'SHELXL97 (Sheldrick, 1997)'
_computing_structure_solution 'SHELXS97 (Sheldrick, 1997)'
_diffrn_ambient_temperature 273(2)
_diffrn_measured_fraction_theta_full 0.986
_diffrn_measured_fraction_theta_max 0.986
_diffrn_measurement_device_type 'Bruker SMART APEX II CCD area-detector'
_diffrn_measurement_method '\f and \w'
_diffrn_radiation_monochromator graphite
_diffrn_radiation_source 'fine-focus sealed tube'
_diffrn_radiation_type MoK\a
_diffrn_radiation_wavelength 0.71073
_diffrn_reflns_av_R_equivalents 0.0170
_diffrn_reflns_av_sigmaI/netI 0.0174
_diffrn_reflns_limit_h_max 10
_diffrn_reflns_limit_h_min -10
_diffrn_reflns_limit_k_max 11
_diffrn_reflns_limit_k_min -11
_diffrn_reflns_limit_l_max 11
_diffrn_reflns_limit_l_min -11
_diffrn_reflns_number 6382
_diffrn_reflns_theta_full 25.40
_diffrn_reflns_theta_max 25.40
_diffrn_reflns_theta_min 2.39
_diffrn_standards_interval_count 0
_diffrn_standards_interval_time 0
_diffrn_standards_number 0
_exptl_absorpt_coefficient_mu 0.477
_exptl_absorpt_correction_T_max 0.9363
_exptl_absorpt_correction_T_min 0.9066
_exptl_absorpt_correction_type multi-scan
_exptl_absorpt_process_details '(SADABS; Bruker, 2002)'
_exptl_crystal_colour colourless
_exptl_crystal_density_diffrn 1.377
_exptl_crystal_density_method 'not measured'
_exptl_crystal_description prism
_exptl_crystal_F_000 286
_exptl_crystal_size_max 0.21
_exptl_crystal_size_mid 0.17
_exptl_crystal_size_min 0.14
_refine_diff_density_max 0.408
_refine_diff_density_min -0.181
_refine_ls_extinction_method none
_refine_ls_goodness_of_fit_ref 1.081
_refine_ls_hydrogen_treatment mixed
_refine_ls_matrix_type full
_refine_ls_number_parameters 162
_refine_ls_number_reflns 2395
_refine_ls_number_restraints 0
_refine_ls_restrained_S_all 1.081
_refine_ls_R_factor_all 0.0353
_refine_ls_R_factor_gt 0.0338
_refine_ls_shift/su_max 0.000
_refine_ls_shift/su_mean 0.000
_refine_ls_structure_factor_coef Fsqd
_refine_ls_weighting_details 'calc w=1/[\s^2^(Fo^2^)+(0.0602P)^2^+0.1961P] where P=(Fo^2^+2Fc^2^)/3'
_refine_ls_weighting_scheme calc
_refine_ls_wR_factor_gt 0.1011
_refine_ls_wR_factor_ref 0.1022
_reflns_number_gt 2254
_reflns_number_total 2395
_reflns_threshold_expression I>2\s(I)
_cod_data_source_file rz2128.cif
_cod_data_source_block I
_cod_original_cell_volume 661.1(2)
_cod_database_code 2213525
_cod_database_fobs_code 2213525

loop_
_symmetry_equiv_pos_as_xyz
'x, y, z'
'-x, -y, -z'

loop_
_atom_site_type_symbol
_atom_site_label
_atom_site_fract_x
_atom_site_fract_y
_atom_site_fract_z
_atom_site_U_iso_or_equiv
_atom_site_adp_type
_atom_site_calc_flag
_atom_site_refinement_flags
_atom_site_occupancy
_atom_site_disorder_assembly
_atom_site_disorder_group
C C1 0.29594(19) 0.4568(2) 0.88845(19) 0.0349(4) Uani d . 1 . .
H H1 0.3716 0.5106 0.8781 0.042 Uiso calc R 1 . .
N N2 0.23685(16) 0.37193(17) 1.03007(16) 0.0377(3) Uani d . 1 . .
H H2 0.2699 0.3684 1.1105 0.045 Uiso calc R 1 . .
C C3 0.1280(2) 0.2918(2) 1.0523(2) 0.0428(4) Uani d . 1 . .
H H3 0.0904 0.2327 1.1532 0.051 Uiso calc R 1 . .
C C4 0.0728(2) 0.2973(2) 0.9271(2) 0.0469(4) Uani d . 1 . .
H H4 -0.0038 0.2433 0.9411 0.056 Uiso calc R 1 . .
C C5 0.1320(2) 0.3844(2) 0.7777(2) 0.0409(4) Uani d . 1 . .
H H5 0.0954 0.3884 0.6910 0.049 Uiso calc R 1 . .
C C6 0.24525(19) 0.4652(2) 0.75755(18) 0.0331(3) Uani d . 1 . .
C C7 0.31881(19) 0.5535(2) 0.59914(18) 0.0367(4) Uani d . 1 . .
H H7A 0.4262 0.5472 0.6102 0.044 Uiso calc R 1 . .
H H7B 0.3240 0.4954 0.5335 0.044 Uiso calc R 1 . .
C C8 0.30339(19) 0.8204(2) 0.36685(18) 0.0335(4) Uani d . 1 . .
C C9 0.4142(2) 0.8985(2) 0.35521(19) 0.0409(4) Uani d . 1 . .
H H9 0.4376 0.9042 0.4431 0.049 Uiso calc R 1 . .
C C10 0.4913(2) 0.9692(2) 0.21075(19) 0.0393(4) Uani d . 1 . .
H H10 0.5665 1.0225 0.2028 0.047 Uiso calc R 1 . .
C C11 0.45858(17) 0.96202(18) 0.07760(17) 0.0292(3) Uani d . 1 . .
C C12 0.3445(2) 0.8823(2) 0.09431(19) 0.0392(4) Uani d . 1 . .
H H12 0.3198 0.8760 0.0072 0.047 Uiso calc R 1 . .
C C13 0.2672(2) 0.8122(2) 0.2375(2) 0.0410(4) Uani d . 1 . .
H H13 0.1911 0.7597 0.2465 0.049 Uiso calc R 1 . .
N N1 0.22775(16) 0.73607(17) 0.52057(15) 0.0343(3) Uani d . 1 . .
H H1A 0.1286 0.7424 0.5084 0.041 Uiso calc R 1 . .
H H1B 0.2217 0.7901 0.5817 0.041 Uiso calc R 1 . .
O O1W 0.06598(18) 0.2552(2) 0.5187(2) 0.0604(4) Uani d . 1 . .
Cl Cl1 0.17635(5) 0.89076(6) 0.75802(5) 0.04437(16) Uani d . 1 . .
Cl Cl2 0.34066(6) 0.38621(7) 0.29976(5) 0.05127(17) Uani d . 1 . .
H H1WA 0.108(3) 0.156(3) 0.578(3) 0.066(8) Uiso d . 1 A 3
H H1WB 0.132(4) 0.282(4) 0.447(4) 0.095(11) Uiso d . 1 B 3

loop_
_atom_site_aniso_label
_atom_site_aniso_U_11
_atom_site_aniso_U_22
_atom_site_aniso_U_33
_atom_site_aniso_U_12
_atom_site_aniso_U_13
_atom_site_aniso_U_23
C1 0.0352(8) 0.0388(8) 0.0312(8) -0.0160(7) 0.0008(6) -0.0116(7)
N2 0.0433(8) 0.0417(8) 0.0258(7) -0.0138(6) -0.0017(6) -0.0106(6)
C3 0.0446(9) 0.0419(9) 0.0317(9) -0.0170(8) 0.0049(7) -0.0055(7)
C4 0.0469(10) 0.0511(10) 0.0434(10) -0.0291(8) 0.0005(8) -0.0101(8)
C5 0.0460(9) 0.0470(10) 0.0345(9) -0.0224(8) -0.0026(7) -0.0139(7)
C6 0.0349(8) 0.0357(8) 0.0276(8) -0.0131(6) 0.0014(6) -0.0110(6)
C7 0.0378(8) 0.0452(9) 0.0272(8) -0.0178(7) 0.0045(6) -0.0131(7)
C8 0.0374(8) 0.0379(8) 0.0241(7) -0.0177(7) 0.0049(6) -0.0093(6)
C9 0.0483(9) 0.0579(11) 0.0248(8) -0.0290(8) 0.0020(7) -0.0157(7)
C10 0.0436(9) 0.0533(10) 0.0287(8) -0.0308(8) 0.0025(7) -0.0128(7)
C11 0.0314(7) 0.0301(7) 0.0244(8) -0.0119(6) 0.0004(6) -0.0080(6)
C12 0.0505(9) 0.0519(10) 0.0247(8) -0.0300(8) 0.0030(7) -0.0149(7)
C13 0.0483(9) 0.0542(10) 0.0318(9) -0.0340(8) 0.0054(7) -0.0163(8)
N1 0.0377(7) 0.0437(8) 0.0244(7) -0.0214(6) 0.0059(5) -0.0124(6)
O1W 0.0447(8) 0.0614(10) 0.0608(10) -0.0198(7) -0.0050(7) -0.0079(8)
Cl1 0.0526(3) 0.0527(3) 0.0361(3) -0.0283(2) 0.00553(18) -0.0189(2)
Cl2 0.0597(3) 0.0667(3) 0.0392(3) -0.0325(2) -0.0030(2) -0.0212(2)

loop_
_atom_type_symbol
_atom_type_description
_atom_type_scat_dispersion_real
_atom_type_scat_dispersion_imag
_atom_type_scat_source
C C 0.0033 0.0016 'International Tables Vol C Tables 4.2.6.8 and 6.1.1.4'
H H 0.0000 0.0000 'International Tables Vol C Tables 4.2.6.8 and 6.1.1.4'
N N 0.0061 0.0033 'International Tables Vol C Tables 4.2.6.8 and 6.1.1.4'
O O 0.0106 0.0060 'International Tables Vol C Tables 4.2.6.8 and 6.1.1.4'
Cl Cl 0.1484 0.1585 'International Tables Vol C Tables 4.2.6.8 and 6.1.1.4'

loop_
_geom_angle_atom_site_label_1
_geom_angle_atom_site_label_2
_geom_angle_atom_site_label_3
_geom_angle_site_symmetry_3
_geom_angle
N2 C1 C6 . 120.06(15)
N2 C1 H1 . 120.0
C6 C1 H1 . 120.0
C1 N2 C3 . 122.67(15)
C1 N2 H2 . 118.7
C3 N2 H2 . 118.7
N2 C3 C4 . 119.67(16)
N2 C3 H3 . 120.2
C4 C3 H3 . 120.2
C3 C4 C5 . 119.24(17)
C3 C4 H4 . 120.4
C5 C4 H4 . 120.4
C6 C5 C4 . 120.08(16)
C6 C5 H5 . 120.0
C4 C5 H5 . 120.0
C1 C6 C5 . 118.27(15)
C1 C6 C7 . 119.56(15)
C5 C6 C7 . 122.11(15)
N1 C7 C6 . 112.34(13)
N1 C7 H7A . 109.1
C6 C7 H7A . 109.1
N1 C7 H7B . 109.1
C6 C7 H7B . 109.1
H7A C7 H7B . 107.9
C9 C8 C13 . 120.80(15)
C9 C8 N1 . 119.90(14)
C13 C8 N1 . 119.22(14)
C8 C9 C10 . 119.28(15)
C8 C9 H9 . 120.4
C10 C9 H9 . 120.4
C9 C10 C11 . 121.46(15)
C9 C10 H10 . 119.3
C11 C10 H10 . 119.3
C10 C11 C12 . 117.44(14)
C10 C11 C11 2_675 121.45(17)
C12 C11 C11 2_675 121.11(17)
C13 C12 C11 . 121.31(15)
C13 C12 H12 . 119.3
C11 C12 H12 . 119.3
C8 C13 C12 . 119.70(15)
C8 C13 H13 . 120.1
C12 C13 H13 . 120.1
C8 N1 C7 . 111.30(12)
C8 N1 H1A . 109.4
C7 N1 H1A . 109.4
C8 N1 H1B . 109.4
C7 N1 H1B . 109.4
H1A N1 H1B . 108.0
H1WA O1W H1WB . 105(3)

loop_
_geom_bond_atom_site_label_1
_geom_bond_atom_site_label_2
_geom_bond_site_symmetry_2
_geom_bond_distance
C1 N2 . 1.331(2)
C1 C6 . 1.374(2)
C1 H1 . 0.9300
N2 C3 . 1.339(2)
N2 H2 . 0.8600
C3 C4 . 1.356(3)
C3 H3 . 0.9300
C4 C5 . 1.387(2)
C4 H4 . 0.9300
C5 C6 . 1.383(2)
C5 H5 . 0.9300
C6 C7 . 1.501(2)
C7 N1 . 1.499(2)
C7 H7A . 0.9700
C7 H7B . 0.9700
C8 C9 . 1.367(2)
C8 C13 . 1.374(2)
C8 N1 . 1.4696(19)
C9 C10 . 1.388(2)
C9 H9 . 0.9300
C10 C11 . 1.391(2)
C10 H10 . 0.9300
C11 C12 . 1.391(2)
C11 C11 2_675 1.491(3)
C12 C13 . 1.379(2)
C12 H12 . 0.9300
C13 H13 . 0.9300
N1 H1A . 0.9000
N1 H1B . 0.9000
O1W H1WA . 0.83(3)
O1W H1WB . 0.82(3)

loop_
_geom_hbond_atom_site_label_D
_geom_hbond_atom_site_label_H
_geom_hbond_atom_site_label_A
_geom_hbond_site_symmetry_A
_geom_hbond_distance_DH
_geom_hbond_distance_HA
_geom_hbond_distance_DA
_geom_hbond_angle_DHA
N1 H1B Cl1 . 0.90 2.16 3.0514(15) 168.8
N1 H1A O1W 2_566 0.90 1.81 2.706(2) 176.8
O1W H1WA Cl1 1_545 0.83(3) 2.23(3) 3.0476(19) 169(2)
N2 H2 Cl2 1_556 0.86 2.11 2.9701(16) 174.3
O1W H1WB Cl2 . 0.82(3) 2.31(3) 3.0964(18) 161(3)

loop_
_geom_torsion_atom_site_label_1
_geom_torsion_atom_site_label_2
_geom_torsion_atom_site_label_3
_geom_torsion_atom_site_label_4
_geom_torsion_site_symmetry_1
_geom_torsion_site_symmetry_4
_geom_torsion
C6 C1 N2 C3 . . 0.1(2)
C1 N2 C3 C4 . . -0.7(3)
N2 C3 C4 C5 . . 0.8(3)
C3 C4 C5 C6 . . -0.4(3)
N2 C1 C6 C5 . . 0.3(2)
N2 C1 C6 C7 . . -176.83(14)
C4 C5 C6 C1 . . -0.2(3)
C4 C5 C6 C7 . . 176.88(16)
C1 C6 C7 N1 . . -93.48(18)
C5 C6 C7 N1 . . 89.5(2)
C13 C8 C9 C10 . . -0.4(3)
N1 C8 C9 C10 . . 176.31(15)
C8 C9 C10 C11 . . -0.1(3)
C9 C10 C11 C12 . . 0.5(3)
C9 C10 C11 C11 . 2_675 179.99(18)
C10 C11 C12 C13 . . -0.3(3)
C11 C11 C12 C13 2_675 . -179.82(18)
C9 C8 C13 C12 . . 0.6(3)
N1 C8 C13 C12 . . -176.17(16)
C11 C12 C13 C8 . . -0.2(3)
C9 C8 N1 C7 . . -90.05(19)
C13 C8 N1 C7 . . 86.71(19)
C6 C7 N1 C8 . . 179.13(13)
